data_4025943
loop_
_publ_author_name
'Henry Nguyen'
'Gil Ma'
'Tatiana Gladysheva'
'Trisha Fremgen'
'Daniel Romo'

_publ_section_title
;
 Bioinspired Total Synthesis and Human Proteasome Inhibitory Activity of
 (-)-Salinosporamide A, (-)-Homosalinosporamide A, and Derivatives
 Obtained via Organonucleophile Promoted Bis-cyclizations
;
_journal_name_full 'Journal of Organic Chemistry'
_journal_page_first 2
_journal_page_last 12
_journal_paper_doi 10.1021/jo101638r
_journal_volume 76
_journal_year 2011
_chemical_absolute_configuration ad
_chemical_formula_sum 'C15 H20 Cl N O4'
_chemical_formula_weight 313.77
_chemical_name_systematic
; 
 ? 
;
_space_group_IT_number 4
_symmetry_cell_setting monoclinic
_symmetry_space_group_name_Hall 'P 2yb'
_symmetry_space_group_name_H-M 'P 1 21 1'
_atom_sites_solution_hydrogens geom
_atom_sites_solution_primary direct
_atom_sites_solution_secondary difmap
_audit_creation_method SHELXL-97
_cell_angle_alpha 90.00
_cell_angle_beta 105.557(4)
_cell_angle_gamma 90.00
_cell_formula_units_Z 4
_cell_length_a 10.6099(7)
_cell_length_b 10.7142(7)
_cell_length_c 13.7817(8)
_cell_measurement_reflns_used 1648
_cell_measurement_temperature 110(2)
_cell_measurement_theta_max 38.51
_cell_measurement_theta_min 4.70
_cell_volume 1509.26(17)
_computing_cell_refinement
; 
  CELL-NOW (Sheldrick, 2003) and SAINT (BRUKER-NONIUS, 2003) 
;
_computing_data_collection 'FRAMBO (BRUKER-NONIUS, 2003)'
_computing_data_reduction 'Bruker APEX2'
_computing_molecular_graphics 'X-SEED (Barbour, 2001)'
_computing_publication_material 'Bruker SHELXTL'
_computing_structure_refinement 'SHELXL-97 (Sheldrick, 2008)'
_computing_structure_solution 'SHELXS-97 (Sheldrick, 2008)'
_diffrn_ambient_temperature 110(2)
_diffrn_measured_fraction_theta_full 0.981
_diffrn_measured_fraction_theta_max 0.981
_diffrn_measurement_device_type 'BRUKER GADDS D8 Discover'
_diffrn_measurement_method 'phi and omega scans'
_diffrn_radiation_monochromator graphite
_diffrn_radiation_source 'fine-focus sealed tube'
_diffrn_radiation_type CuK\a
_diffrn_radiation_wavelength 1.54178
_diffrn_reflns_av_R_equivalents 0.0000
_diffrn_reflns_av_sigmaI/netI 0.0643
_diffrn_reflns_limit_h_max 11
_diffrn_reflns_limit_h_min -11
_diffrn_reflns_limit_k_max 11
_diffrn_reflns_limit_k_min -11
_diffrn_reflns_limit_l_max 15
_diffrn_reflns_limit_l_min -15
_diffrn_reflns_number 9026
_diffrn_reflns_theta_full 59.98
_diffrn_reflns_theta_max 59.98
_diffrn_reflns_theta_min 3.33
_exptl_absorpt_coefficient_mu 2.383
_exptl_absorpt_correction_T_max 0.9539
_exptl_absorpt_correction_T_min 0.7630
_exptl_absorpt_correction_type multi-scan
_exptl_absorpt_process_details 'SADABS; (Sheldrick, 2006)'
_exptl_crystal_colour colorless
_exptl_crystal_density_diffrn 1.381
_exptl_crystal_description block
_exptl_crystal_F_000 664
_exptl_crystal_size_max 0.12
_exptl_crystal_size_mid 0.05
_exptl_crystal_size_min 0.02
_refine_diff_density_max 0.291
_refine_diff_density_min -0.311
_refine_diff_density_rms 0.065
_refine_ls_abs_structure_details 'Flack H D (1983), Acta Cryst. A39, 876-881'
_refine_ls_abs_structure_Flack 0.020(15)
_refine_ls_extinction_method none
_refine_ls_goodness_of_fit_ref 1.060
_refine_ls_hydrogen_treatment constr
_refine_ls_matrix_type full
_refine_ls_number_parameters 384
_refine_ls_number_reflns 9031
_refine_ls_number_restraints 1
_refine_ls_restrained_S_all 1.060
_refine_ls_R_factor_all 0.0844
_refine_ls_R_factor_gt 0.0537
_refine_ls_shift/su_max 0.000
_refine_ls_shift/su_mean 0.000
_refine_ls_structure_factor_coef Fsqd
_refine_ls_weighting_details 'calc w=1/[\s^2^(Fo^2^)+(0.0533P)^2^+0.4321P] where P=(Fo^2^+2Fc^2^)/3'
_refine_ls_weighting_scheme calc
_refine_ls_wR_factor_gt 0.1120
_refine_ls_wR_factor_ref 0.1229
_reflns_number_gt 6635
_reflns_number_total 9031
_reflns_threshold_expression >2sigma(I)
_cod_data_source_file jo101638r_si_003.cif
_cod_data_source_block twin5
_cod_database_code 4025943

loop_
_symmetry_equiv_pos_as_xyz
'x, y, z'
'-x, y+1/2, -z'

loop_
_atom_site_label
_atom_site_type_symbol
_atom_site_fract_x
_atom_site_fract_y
_atom_site_fract_z
_atom_site_U_iso_or_equiv
_atom_site_adp_type
_atom_site_occupancy
_atom_site_symmetry_multiplicity
_atom_site_calc_flag
_atom_site_refinement_flags
Cl1 Cl 0.39782(10) 0.96444(8) 0.37908(7) 0.0400(3) Uani 1 1 d .
Cl2 Cl -0.01675(10) 0.55435(11) 1.00152(10) 0.0610(3) Uani 1 1 d .
C1 C 0.3584(3) 0.7049(3) 0.6308(3) 0.0258(8) Uani 1 1 d .
C2 C 0.4235(3) 0.8087(3) 0.5862(2) 0.0281(8) Uani 1 1 d .
H2 H 0.3548 0.8719 0.5562 0.034 Uiso 1 1 calc R
C3 C 0.5180(4) 0.8684(3) 0.6773(3) 0.0273(9) Uani 1 1 d .
C4 C 0.4859(3) 0.8116(3) 0.7725(2) 0.0235(8) Uani 1 1 d .
C5 C 0.5435(4) 1.0060(3) 0.6728(3) 0.0355(10) Uani 1 1 d .
H5A H 0.6054 1.0326 0.7358 0.053 Uiso 1 1 calc R
H5B H 0.4611 1.0519 0.6634 0.053 Uiso 1 1 calc R
H5C H 0.5804 1.0233 0.6162 0.053 Uiso 1 1 calc R
C6 C 0.6239(4) 0.7564(3) 0.7944(3) 0.0283(9) Uani 1 1 d .
C7 C 0.4796(4) 0.7613(3) 0.5018(3) 0.0344(9) Uani 1 1 d .
H7A H 0.5538 0.7050 0.5319 0.041 Uiso 1 1 calc R
H7B H 0.4116 0.7107 0.4551 0.041 Uiso 1 1 calc R
C8 C 0.5267(4) 0.8595(3) 0.4411(3) 0.0344(10) Uani 1 1 d .
H8A H 0.5624 0.8181 0.3899 0.041 Uiso 1 1 calc R
H8B H 0.5983 0.9079 0.4863 0.041 Uiso 1 1 calc R
C9 C 0.4501(3) 0.8967(3) 0.8496(2) 0.0216(8) Uani 1 1 d .
H9 H 0.3846 0.9588 0.8122 0.026 Uiso 1 1 calc R
C10 C 0.3934(3) 0.8335(3) 0.9279(2) 0.0246(8) Uani 1 1 d .
H10 H 0.3180 0.7803 0.8916 0.030 Uiso 1 1 calc R
C11 C 0.4940(4) 0.7508(3) 0.9954(3) 0.0303(9) Uani 1 1 d .
H11 H 0.5462 0.6992 0.9656 0.036 Uiso 1 1 calc R
C12 C 0.5137(4) 0.7461(4) 1.0945(3) 0.0361(10) Uani 1 1 d .
H12 H 0.5824 0.6943 1.1318 0.043 Uiso 1 1 calc R
C13 C 0.4355(4) 0.8166(4) 1.1513(3) 0.0391(10) Uani 1 1 d .
H13A H 0.4891 0.8853 1.1893 0.047 Uiso 1 1 calc R
H13B H 0.4112 0.7603 1.2003 0.047 Uiso 1 1 calc R
C14 C 0.3128(4) 0.8698(4) 1.0804(3) 0.0393(10) Uani 1 1 d .
H14A H 0.2479 0.8023 1.0576 0.047 Uiso 1 1 calc R
H14B H 0.2740 0.9328 1.1165 0.047 Uiso 1 1 calc R
C15 C 0.3435(4) 0.9296(3) 0.9905(3) 0.0309(9) Uani 1 1 d .
H15A H 0.4106 0.9951 1.0137 0.037 Uiso 1 1 calc R
H15B H 0.2637 0.9699 0.9481 0.037 Uiso 1 1 calc R
C16 C 0.1818(4) 0.4741(4) 0.7907(3) 0.0304(9) Uani 1 1 d .
C17 C 0.0865(3) 0.4060(3) 0.8375(3) 0.0278(9) Uani 1 1 d .
H17 H 0.0089 0.4617 0.8300 0.033 Uiso 1 1 calc R
C18 C 0.0419(3) 0.2960(3) 0.7688(2) 0.0257(8) Uani 1 1 d .
C19 C 0.0901(3) 0.3176(3) 0.6723(3) 0.0260(8) Uani 1 1 d .
C20 C -0.0949(3) 0.2492(4) 0.7608(3) 0.0357(10) Uani 1 1 d .
H20A H -0.1117 0.1742 0.7186 0.054 Uiso 1 1 calc R
H20B H -0.1585 0.3140 0.7305 0.054 Uiso 1 1 calc R
H20C H -0.1033 0.2290 0.8281 0.054 Uiso 1 1 calc R
C21 C 0.1781(4) 0.2034(3) 0.7110(3) 0.0290(9) Uani 1 1 d .
C22 C 0.1387(4) 0.3769(3) 0.9492(3) 0.0298(9) Uani 1 1 d .
H22A H 0.2278 0.3416 0.9614 0.036 Uiso 1 1 calc R
H22B H 0.0824 0.3125 0.9677 0.036 Uiso 1 1 calc R
C23 C 0.1441(3) 0.4905(4) 1.0171(3) 0.0368(10) Uani 1 1 d .
H23A H 0.2018 0.5548 1.0002 0.044 Uiso 1 1 calc R
H23B H 0.1814 0.4658 1.0883 0.044 Uiso 1 1 calc R
C24 C -0.0051(3) 0.3124(3) 0.5695(3) 0.0287(8) Uani 1 1 d .
H24 H -0.0785 0.3714 0.5682 0.034 Uiso 1 1 calc R
C25 C 0.0505(4) 0.3430(3) 0.4788(3) 0.0349(10) Uani 1 1 d .
H25 H 0.1129 0.4143 0.4984 0.042 Uiso 1 1 calc R
C26 C 0.1247(4) 0.2328(4) 0.4507(3) 0.0473(12) Uani 1 1 d .
H26 H 0.1836 0.1884 0.5035 0.057 Uiso 1 1 calc R
C27 C 0.1114(4) 0.1959(4) 0.3573(3) 0.0465(11) Uani 1 1 d .
H27 H 0.1560 0.1224 0.3466 0.056 Uiso 1 1 calc R
C28 C 0.0296(4) 0.2637(4) 0.2667(3) 0.0424(11) Uani 1 1 d .
H28A H 0.0805 0.2736 0.2166 0.051 Uiso 1 1 calc R
H28B H -0.0490 0.2133 0.2354 0.051 Uiso 1 1 calc R
C29 C -0.0122(5) 0.3900(4) 0.2939(3) 0.0528(12) Uani 1 1 d .
H29A H -0.0840 0.4219 0.2377 0.063 Uiso 1 1 calc R
H29B H 0.0622 0.4489 0.3044 0.063 Uiso 1 1 calc R
C30 C -0.0579(4) 0.3827(4) 0.3886(3) 0.0392(10) Uani 1 1 d .
H30A H -0.0912 0.4654 0.4021 0.047 Uiso 1 1 calc R
H30B H -0.1310 0.3223 0.3782 0.047 Uiso 1 1 calc R
N1 N 0.3887(3) 0.7156(2) 0.7310(2) 0.0243(7) Uani 1 1 d .
H1N H 0.3602 0.6622 0.7816 0.029 Uiso 1 1 d R
N2 N 0.1670(3) 0.4318(2) 0.6958(2) 0.0289(7) Uani 1 1 d .
H2N H 0.2070 0.4596 0.6428 0.035 Uiso 1 1 d R
O1 O 0.2862(2) 0.6226(2) 0.58170(17) 0.0311(6) Uani 1 1 d .
O2 O 0.6462(2) 0.8004(2) 0.70637(17) 0.0320(6) Uani 1 1 d .
O3 O 0.6968(2) 0.6931(2) 0.85553(19) 0.0350(6) Uani 1 1 d .
O4 O 0.5681(2) 0.9616(2) 0.89466(17) 0.0285(6) Uani 1 1 d .
H4 H 0.5505 1.0297 0.9183 0.043 Uiso 1 1 calc R
O5 O 0.2580(2) 0.5570(2) 0.83187(18) 0.0337(6) Uani 1 1 d .
O6 O 0.1383(2) 0.1895(2) 0.79653(18) 0.0303(6) Uani 1 1 d .
O7 O 0.2596(2) 0.1437(2) 0.68710(19) 0.0372(7) Uani 1 1 d .
O8 O -0.0553(2) 0.1873(2) 0.56260(19) 0.0358(6) Uani 1 1 d .
H8 H -0.1273 0.1843 0.5184 0.054 Uiso 1 1 calc R

loop_
_atom_site_aniso_label
_atom_site_aniso_U_11
_atom_site_aniso_U_22
_atom_site_aniso_U_33
_atom_site_aniso_U_23
_atom_site_aniso_U_13
_atom_site_aniso_U_12
Cl1 0.0541(6) 0.0323(5) 0.0292(6) 0.0014(4) 0.0034(5) 0.0001(5)
Cl2 0.0391(6) 0.0744(8) 0.0659(8) -0.0330(6) 0.0079(5) 0.0095(6)
C1 0.028(2) 0.020(2) 0.027(2) 0.0005(16) 0.0030(17) 0.0010(17)
C2 0.033(2) 0.028(2) 0.022(2) 0.0013(17) 0.0058(16) 0.0085(18)
C3 0.035(2) 0.021(2) 0.029(2) -0.0035(16) 0.0132(18) -0.0021(16)
C4 0.0267(19) 0.0249(19) 0.0171(19) -0.0002(16) 0.0025(15) -0.0009(17)
C5 0.050(3) 0.031(2) 0.030(2) 0.0020(17) 0.0208(19) -0.0022(19)
C6 0.032(2) 0.024(2) 0.027(2) -0.0105(18) 0.0033(18) -0.0019(18)
C7 0.047(2) 0.028(2) 0.026(2) 0.0021(18) 0.0066(18) 0.0064(18)
C8 0.044(2) 0.036(2) 0.022(2) 0.0003(17) 0.0074(18) 0.0100(18)
C9 0.0201(19) 0.0229(19) 0.019(2) 0.0017(15) 0.0010(15) -0.0029(15)
C10 0.027(2) 0.019(2) 0.026(2) 0.0000(15) 0.0040(16) -0.0009(16)
C11 0.043(2) 0.019(2) 0.031(2) 0.0037(17) 0.0137(18) 0.0060(18)
C12 0.042(2) 0.030(2) 0.031(3) 0.0055(18) 0.0000(19) 0.0010(18)
C13 0.059(3) 0.036(2) 0.021(2) -0.0005(18) 0.0080(19) -0.002(2)
C14 0.053(3) 0.036(2) 0.035(3) -0.0033(18) 0.024(2) 0.002(2)
C15 0.040(2) 0.024(2) 0.029(2) 0.0034(16) 0.0094(18) 0.0047(16)
C16 0.033(2) 0.025(2) 0.032(2) 0.0019(19) 0.0081(17) 0.0008(19)
C17 0.026(2) 0.025(2) 0.032(2) -0.0004(16) 0.0075(17) -0.0017(16)
C18 0.0215(19) 0.029(2) 0.026(2) 0.0062(16) 0.0050(16) 0.0025(16)
C19 0.0215(19) 0.0195(19) 0.034(2) 0.0024(17) 0.0023(16) 0.0020(16)
C20 0.028(2) 0.043(2) 0.036(2) 0.0009(19) 0.0083(18) -0.0038(18)
C21 0.028(2) 0.024(2) 0.029(2) -0.0089(17) -0.0013(18) -0.0044(18)
C22 0.030(2) 0.026(2) 0.033(2) -0.0021(17) 0.0077(18) -0.0012(16)
C23 0.025(2) 0.040(3) 0.041(2) -0.0003(19) 0.0018(18) 0.0089(17)
C24 0.028(2) 0.023(2) 0.031(2) -0.0002(17) 0.0011(16) -0.0044(17)
C25 0.039(2) 0.035(2) 0.028(2) 0.0006(17) 0.0036(18) -0.0070(19)
C26 0.036(3) 0.066(3) 0.042(3) 0.011(2) 0.013(2) 0.010(2)
C27 0.039(3) 0.051(3) 0.051(3) 0.004(2) 0.015(2) 0.002(2)
C28 0.039(2) 0.043(3) 0.042(3) -0.005(2) 0.005(2) -0.008(2)
C29 0.071(3) 0.044(3) 0.037(3) 0.004(2) 0.003(2) 0.002(2)
C30 0.049(3) 0.030(2) 0.038(3) 0.0111(18) 0.012(2) 0.0069(19)
N1 0.0290(17) 0.0222(17) 0.0194(19) -0.0011(12) 0.0025(13) -0.0004(13)
N2 0.0327(18) 0.0287(19) 0.0269(19) -0.0034(13) 0.0107(14) -0.0053(13)
O1 0.0341(14) 0.0277(14) 0.0267(15) -0.0009(12) -0.0001(12) -0.0004(12)
O2 0.0290(14) 0.0350(15) 0.0314(15) 0.0028(12) 0.0070(11) 0.0057(12)
O3 0.0309(15) 0.0379(15) 0.0329(17) -0.0017(13) 0.0030(13) 0.0060(13)
O4 0.0295(14) 0.0240(14) 0.0305(15) -0.0024(12) 0.0056(11) -0.0005(12)
O5 0.0423(15) 0.0282(15) 0.0312(16) -0.0042(12) 0.0110(12) -0.0121(13)
O6 0.0337(15) 0.0220(13) 0.0319(16) 0.0020(11) 0.0031(12) 0.0032(11)
O7 0.0352(16) 0.0317(16) 0.0392(17) -0.0080(12) 0.0004(13) 0.0069(13)
O8 0.0309(15) 0.0342(15) 0.0354(17) 0.0063(12) -0.0033(12) -0.0046(12)

loop_
_atom_type_symbol
_atom_type_description
_atom_type_scat_dispersion_real
_atom_type_scat_dispersion_imag
_atom_type_scat_source
C C 0.0181 0.0091 'International Tables Vol C Tables 4.2.6.8 and 6.1.1.4'
H H 0.0000 0.0000 'International Tables Vol C Tables 4.2.6.8 and 6.1.1.4'
N N 0.0311 0.0180 'International Tables Vol C Tables 4.2.6.8 and 6.1.1.4'
O O 0.0492 0.0322 'International Tables Vol C Tables 4.2.6.8 and 6.1.1.4'
Cl Cl 0.3639 0.7018 'International Tables Vol C Tables 4.2.6.8 and 6.1.1.4'

loop_
_geom_angle_atom_site_label_1
_geom_angle_atom_site_label_2
_geom_angle_atom_site_label_3
_geom_angle
O1 C1 N1 124.5(3)
O1 C1 C2 125.4(3)
N1 C1 C2 110.2(3)
C3 C2 C1 104.1(3)
C3 C2 C7 117.6(3)
C1 C2 C7 112.1(3)
C3 C2 H2 107.5
C1 C2 H2 107.5
C7 C2 H2 107.5
O2 C3 C5 109.1(3)
O2 C3 C2 111.4(3)
C5 C3 C2 117.7(3)
O2 C3 C4 88.4(2)
C5 C3 C4 119.9(3)
C2 C3 C4 106.6(3)
N1 C4 C9 114.4(3)
N1 C4 C6 110.0(3)
C9 C4 C6 119.8(3)
N1 C4 C3 103.6(3)
C9 C4 C3 120.2(3)
C6 C4 C3 84.5(3)
C3 C5 H5A 109.5
C3 C5 H5B 109.5
H5A C5 H5B 109.5
C3 C5 H5C 109.5
H5A C5 H5C 109.5
H5B C5 H5C 109.5
O3 C6 O2 125.7(3)
O3 C6 C4 139.9(3)
O2 C6 C4 94.3(3)
C8 C7 C2 116.4(3)
C8 C7 H7A 108.2
C2 C7 H7A 108.2
C8 C7 H7B 108.2
C2 C7 H7B 108.2
H7A C7 H7B 107.3
C7 C8 Cl1 112.1(3)
C7 C8 H8A 109.2
Cl1 C8 H8A 109.2
C7 C8 H8B 109.2
Cl1 C8 H8B 109.2
H8A C8 H8B 107.9
O4 C9 C4 104.0(3)
O4 C9 C10 112.1(3)
C4 C9 C10 116.5(3)
O4 C9 H9 107.9
C4 C9 H9 107.9
C10 C9 H9 107.9
C11 C10 C15 110.1(3)
C11 C10 C9 110.5(3)
C15 C10 C9 111.3(3)
C11 C10 H10 108.3
C15 C10 H10 108.3
C9 C10 H10 108.3
C12 C11 C10 123.4(3)
C12 C11 H11 118.3
C10 C11 H11 118.3
C11 C12 C13 124.5(4)
C11 C12 H12 117.8
C13 C12 H12 117.8
C12 C13 C14 110.9(3)
C12 C13 H13A 109.5
C14 C13 H13A 109.5
C12 C13 H13B 109.5
C14 C13 H13B 109.5
H13A C13 H13B 108.1
C15 C14 C13 110.6(3)
C15 C14 H14A 109.5
C13 C14 H14A 109.5
C15 C14 H14B 109.5
C13 C14 H14B 109.5
H14A C14 H14B 108.1
C14 C15 C10 111.3(3)
C14 C15 H15A 109.4
C10 C15 H15A 109.4
C14 C15 H15B 109.4
C10 C15 H15B 109.4
H15A C15 H15B 108.0
O5 C16 N2 125.3(3)
O5 C16 C17 125.4(3)
N2 C16 C17 109.3(3)
C18 C17 C22 116.3(3)
C18 C17 C16 104.0(3)
C22 C17 C16 115.0(3)
C18 C17 H17 107.0
C22 C17 H17 107.0
C16 C17 H17 107.0
C17 C18 O6 110.7(3)
C17 C18 C20 116.0(3)
O6 C18 C20 109.9(3)
C17 C18 C19 107.4(3)
O6 C18 C19 88.5(2)
C20 C18 C19 120.9(3)
N2 C19 C24 115.7(3)
N2 C19 C21 109.7(3)
C24 C19 C21 119.1(3)
N2 C19 C18 103.1(3)
C24 C19 C18 120.3(3)
C21 C19 C18 83.9(3)
C18 C20 H20A 109.5
C18 C20 H20B 109.5
H20A C20 H20B 109.5
C18 C20 H20C 109.5
H20A C20 H20C 109.5
H20B C20 H20C 109.5
O7 C21 O6 126.7(3)
O7 C21 C19 138.3(4)
O6 C21 C19 94.9(3)
C17 C22 C23 113.6(3)
C17 C22 H22A 108.8
C23 C22 H22A 108.8
C17 C22 H22B 108.8
C23 C22 H22B 108.8
H22A C22 H22B 107.7
C22 C23 Cl2 110.6(3)
C22 C23 H23A 109.5
Cl2 C23 H23A 109.5
C22 C23 H23B 109.5
Cl2 C23 H23B 109.5
H23A C23 H23B 108.1
O8 C24 C19 103.9(3)
O8 C24 C25 111.0(3)
C19 C24 C25 116.5(3)
O8 C24 H24 108.4
C19 C24 H24 108.4
C25 C24 H24 108.4
C30 C25 C26 109.9(3)
C30 C25 C24 110.6(3)
C26 C25 C24 111.9(3)
C30 C25 H25 108.1
C26 C25 H25 108.1
C24 C25 H25 108.1
C27 C26 C25 123.5(4)
C27 C26 H26 118.2
C25 C26 H26 118.2
C26 C27 C28 123.5(4)
C26 C27 H27 118.2
C28 C27 H27 118.2
C29 C28 C27 111.9(4)
C29 C28 H28A 109.2
C27 C28 H28A 109.2
C29 C28 H28B 109.2
C27 C28 H28B 109.2
H28A C28 H28B 107.9
C28 C29 C30 110.7(3)
C28 C29 H29A 109.5
C30 C29 H29A 109.5
C28 C29 H29B 109.5
C30 C29 H29B 109.5
H29A C29 H29B 108.1
C25 C30 C29 112.0(3)
C25 C30 H30A 109.2
C29 C30 H30A 109.2
C25 C30 H30B 109.2
C29 C30 H30B 109.2
H30A C30 H30B 107.9
C1 N1 C4 114.5(3)
C1 N1 H1N 129.2
C4 N1 H1N 116.0
C16 N2 C19 114.1(3)
C16 N2 H2N 130.9
C19 N2 H2N 114.6
C6 O2 C3 92.5(2)
C9 O4 H4 109.5
C21 O6 C18 92.5(2)
C24 O8 H8 109.5

loop_
_geom_bond_atom_site_label_1
_geom_bond_atom_site_label_2
_geom_bond_distance
Cl1 C8 1.799(4)
Cl2 C23 1.798(4)
C1 O1 1.242(4)
C1 N1 1.336(4)
C1 C2 1.523(5)
C2 C3 1.522(5)
C2 C7 1.528(5)
C2 H2 1.0000
C3 O2 1.500(4)
C3 C5 1.503(5)
C3 C4 1.564(5)
C4 N1 1.460(4)
C4 C9 1.524(5)
C4 C6 1.532(5)
C5 H5A 0.9800
C5 H5B 0.9800
C5 H5C 0.9800
C6 O3 1.191(4)
C6 O2 1.380(4)
C7 C8 1.511(5)
C7 H7A 0.9900
C7 H7B 0.9900
C8 H8A 0.9900
C8 H8B 0.9900
C9 O4 1.421(4)
C9 C10 1.527(5)
C9 H9 1.0000
C10 C11 1.503(5)
C10 C15 1.527(5)
C10 H10 1.0000
C11 C12 1.325(5)
C11 H11 0.9500
C12 C13 1.490(5)
C12 H12 0.9500
C13 C14 1.514(5)
C13 H13A 0.9900
C13 H13B 0.9900
C14 C15 1.507(5)
C14 H14A 0.9900
C14 H14B 0.9900
C15 H15A 0.9900
C15 H15B 0.9900
C16 O5 1.232(4)
C16 N2 1.354(4)
C16 C17 1.523(5)
C17 C18 1.506(5)
C17 C22 1.522(5)
C17 H17 1.0000
C18 O6 1.511(4)
C18 C20 1.512(5)
C18 C19 1.564(5)
C19 N2 1.458(4)
C19 C24 1.505(5)
C19 C21 1.545(5)
C20 H20A 0.9800
C20 H20B 0.9800
C20 H20C 0.9800
C21 O7 1.191(4)
C21 O6 1.363(4)
C22 C23 1.527(5)
C22 H22A 0.9900
C22 H22B 0.9900
C23 H23A 0.9900
C23 H23B 0.9900
C24 O8 1.436(4)
C24 C25 1.553(5)
C24 H24 1.0000
C25 C30 1.510(5)
C25 C26 1.525(6)
C25 H25 1.0000
C26 C27 1.319(6)
C26 H26 0.9500
C27 C28 1.502(6)
C27 H27 0.9500
C28 C29 1.502(6)
C28 H28A 0.9900
C28 H28B 0.9900
C29 C30 1.512(6)
C29 H29A 0.9900
C29 H29B 0.9900
C30 H30A 0.9900
C30 H30B 0.9900
N1 H1N 1.0097
N2 H2N 0.9841
O4 H4 0.8400
O8 H8 0.8400

loop_
_geom_torsion_atom_site_label_1
_geom_torsion_atom_site_label_2
_geom_torsion_atom_site_label_3
_geom_torsion_atom_site_label_4
_geom_torsion
O1 C1 C2 C3 -170.5(3)
N1 C1 C2 C3 10.3(4)
O1 C1 C2 C7 -42.3(5)
N1 C1 C2 C7 138.4(3)
C1 C2 C3 O2 85.3(3)
C7 C2 C3 O2 -39.4(4)
C1 C2 C3 C5 -147.7(3)
C7 C2 C3 C5 87.7(4)
C1 C2 C3 C4 -9.6(3)
C7 C2 C3 C4 -134.3(3)
O2 C3 C4 N1 -105.7(3)
C5 C3 C4 N1 143.0(3)
C2 C3 C4 N1 6.2(3)
O2 C3 C4 C9 125.0(3)
C5 C3 C4 C9 13.8(5)
C2 C3 C4 C9 -123.1(3)
O2 C3 C4 C6 3.6(2)
C5 C3 C4 C6 -107.6(4)
C2 C3 C4 C6 115.5(3)
N1 C4 C6 O3 -77.7(5)
C9 C4 C6 O3 58.0(6)
C3 C4 C6 O3 179.8(5)
N1 C4 C6 O2 98.6(3)
C9 C4 C6 O2 -125.8(3)
C3 C4 C6 O2 -3.9(3)
C3 C2 C7 C8 -69.0(4)
C1 C2 C7 C8 170.4(3)
C2 C7 C8 Cl1 -60.0(4)
N1 C4 C9 O4 167.5(3)
C6 C4 C9 O4 33.7(4)
C3 C4 C9 O4 -68.3(4)
N1 C4 C9 C10 43.5(4)
C6 C4 C9 C10 -90.3(4)
C3 C4 C9 C10 167.8(3)
O4 C9 C10 C11 -54.0(4)
C4 C9 C10 C11 65.7(4)
O4 C9 C10 C15 68.6(4)
C4 C9 C10 C15 -171.7(3)
C15 C10 C11 C12 13.3(5)
C9 C10 C11 C12 136.6(4)
C10 C11 C12 C13 3.1(6)
C11 C12 C13 C14 13.1(5)
C12 C13 C14 C15 -45.2(4)
C13 C14 C15 C10 63.7(4)
C11 C10 C15 C14 -45.7(4)
C9 C10 C15 C14 -168.6(3)
O5 C16 C17 C18 -166.8(3)
N2 C16 C17 C18 15.0(4)
O5 C16 C17 C22 -38.4(5)
N2 C16 C17 C22 143.3(3)
C22 C17 C18 O6 -43.7(4)
C16 C17 C18 O6 83.8(3)
C22 C17 C18 C20 82.4(4)
C16 C17 C18 C20 -150.1(3)
C22 C17 C18 C19 -138.8(3)
C16 C17 C18 C19 -11.3(3)
C17 C18 C19 N2 4.4(3)
O6 C18 C19 N2 -106.9(2)
C20 C18 C19 N2 140.8(3)
C17 C18 C19 C24 -126.4(3)
O6 C18 C19 C24 122.3(3)
C20 C18 C19 C24 10.0(5)
C17 C18 C19 C21 113.3(3)
O6 C18 C19 C21 2.0(2)
C20 C18 C19 C21 -110.3(3)
N2 C19 C21 O7 -76.6(5)
C24 C19 C21 O7 60.0(6)
C18 C19 C21 O7 -178.5(5)
N2 C19 C21 O6 99.6(3)
C24 C19 C21 O6 -123.7(3)
C18 C19 C21 O6 -2.2(2)
C18 C17 C22 C23 -162.9(3)
C16 C17 C22 C23 75.2(4)
C17 C22 C23 Cl2 61.0(4)
N2 C19 C24 O8 173.8(3)
C21 C19 C24 O8 39.5(4)
C18 C19 C24 O8 -61.2(4)
N2 C19 C24 C25 51.4(4)
C21 C19 C24 C25 -82.8(4)
C18 C19 C24 C25 176.4(3)
O8 C24 C25 C30 83.1(4)
C19 C24 C25 C30 -158.3(3)
O8 C24 C25 C26 -39.8(4)
C19 C24 C25 C26 78.8(4)
C30 C25 C26 C27 12.3(5)
C24 C25 C26 C27 135.6(4)
C25 C26 C27 C28 4.9(6)
C26 C27 C28 C29 11.5(6)
C27 C28 C29 C30 -43.9(5)
C26 C25 C30 C29 -45.3(4)
C24 C25 C30 C29 -169.4(3)
C28 C29 C30 C25 63.2(5)
O1 C1 N1 C4 173.9(3)
C2 C1 N1 C4 -6.8(4)
C9 C4 N1 C1 133.0(3)
C6 C4 N1 C1 -88.8(3)
C3 C4 N1 C1 0.3(4)
O5 C16 N2 C19 168.6(3)
C17 C16 N2 C19 -13.2(4)
C24 C19 N2 C16 139.0(3)
C21 C19 N2 C16 -82.7(4)
C18 C19 N2 C16 5.5(4)
O3 C6 O2 C3 -178.9(4)
C4 C6 O2 C3 4.1(3)
C5 C3 O2 C6 117.3(3)
C2 C3 O2 C6 -111.1(3)
C4 C3 O2 C6 -4.0(3)
O7 C21 O6 C18 179.2(4)
C19 C21 O6 C18 2.3(2)
C17 C18 O6 C21 -110.3(3)
C20 C18 O6 C21 120.2(3)
C19 C18 O6 C21 -2.3(2)
